data_1535686
loop_
_publ_author_name
'Troyanov, S.I.'

_publ_section_title
;
 Crystal structure of FeCl3 polytyped modifications
;
_journal_name_full 'Zhurnal Neorganicheskoi Khimii'
_journal_page_first 1946
_journal_page_last 1949
_journal_volume 38
_journal_year 1993
_chemical_formula_sum 'Cl3 Fe'
_chemical_name_systematic 'Fe Cl3'
_space_group_IT_number 147
_symmetry_space_group_name_Hall '-P 3'
_symmetry_space_group_name_H-M 'P -3'
_cell_angle_alpha 90
_cell_angle_beta 90
_cell_angle_gamma 120
_cell_formula_units_Z 24
_cell_length_a 6.063
_cell_length_b 6.063
_cell_length_c 69.7
_cell_volume 2218.904
_citation_journal_id_ASTM ZNOKAQ
_cod_data_source_file Troyanov_ZNOKAQ_1993_1397.cif
_cod_data_source_block Cl3Fe1
_cod_original_formula_sum 'Cl3 Fe1'
_cod_database_code 1535686

loop_
_symmetry_equiv_pos_as_xyz
x,y,z
-y,x-y,z
-x+y,-x,z
-x,-y,-z
y,-x+y,-z
x-y,x,-z

loop_
_atom_site_label
_atom_site_type_symbol
_atom_site_fract_x
_atom_site_fract_y
_atom_site_fract_z
_atom_site_occupancy
_atom_site_U_iso_or_equiv
Fe11 Fe+3 0.3333 0.6667 0.4585 1 0.0
Fe8 Fe+3 0 0 0.2923 1 0.0
Fe3 Fe+3 -0.3333 0.3333 0.1254 1 0.0
Fe9 Fe+3 -0.3333 0.3333 0.3753 1 0.0
Cl2 Cl-1 -0.332 0.97 0.0608 1 0.0
Fe10 Fe+3 0.3333 0.6667 0.3748 1 0.0
Fe1 Fe+3 0 0 0.0416 1 0.0
Fe6 Fe+3 0 0 0.2096 1 0.0
Cl10 Cl-1 -0.003 0.646 0.3936 1 0.0
Cl4 Cl-1 0.002 0.655 0.1423 1 0.0
Cl11 Cl-1 0.298 0.97 0.4384 1 0.0
Fe5 Fe+3 0.3333 0.6667 0.2089 1 0.0
Cl3 Cl-1 -0.011 0.348 0.1048 1 0.0
Cl6 Cl-1 0.662 0.955 0.2287 1 0.0
Fe2 Fe+3 0.3333 0.6667 0.0418 1 0.0
Fe12 Fe+3 0 0 0.4587 1 0.0
Fe7 Fe+3 -0.3333 0.3333 0.2921 1 0.0
Cl1 Cl-1 -0.336 0.684 0.0224 1 0.0
Cl8 Cl-1 -0.302 0.018 0.3106 1 0.0
Cl12 Cl-1 0.032 0.698 0.4779 1 0.0
Cl9 Cl-1 -0.01 0.352 0.3556 1 0.0
Cl5 Cl-1 0.665 0.707 0.1872 1 0.0
Fe4 Fe+3 0.3333 0.6667 0.1253 1 0.0
Cl7 Cl-1 -0.021 0.305 0.2713 1 0.0
